data_7027359
loop_
_publ_author_name
'Wang, Luxti J. J.'
'You, Sen-Jen'
'Huang, Shou-Ling'
'Yang, Yu-Lee'
'Lin, Ying-Chih'
'Lee, Gene-Hsiang'
'Peng, Shie-Ming'

_publ_section_title
;
 Reactions of a dinuclear tungsten complex containing an O-co-ordinated
 bridging ketene with various heterocumulenes
;
_journal_issue 13
_journal_name_full 'Journal of the Chemical Society, Dalton Transactions'
_journal_page_first 2243
_journal_paper_doi 10.1039/a901823i
_journal_year 1999
_chemical_formula_moiety 'C17 H12 O5 S W2 '
_chemical_formula_sum 'C17 H12 O5 S W2'
_chemical_formula_weight 696.03
_chemical_name_systematic ?
_space_group_IT_number 14
_symmetry_cell_setting monoclinic
_symmetry_space_group_name_Hall '-P 2yn'
_symmetry_space_group_name_H-M 'P 1 21/n 1'
_cell_angle_alpha 90.0
_cell_angle_beta 111.811(23)
_cell_angle_gamma 90.0
_cell_formula_units_Z 4
_cell_length_a 9.7547(20)
_cell_length_b 15.936(4)
_cell_length_c 12.226(4)
_cell_measurement_reflns_used 25
_cell_measurement_temperature 298
_cell_measurement_theta_max 13.56
_cell_measurement_theta_min 8.44
_cell_volume 1764.5(9)
_computing_cell_refinement 'NONIUS CAD4'
_computing_data_collection 'NONIUS CAD4'
_computing_data_reduction 'NRCVAX DATRD2'
_computing_molecular_graphics 'NRCVAX ORTEP'
_computing_publication_material 'NRCVAX TABLES'
_computing_structure_refinement 'NRCVAX LSTSQ'
_computing_structure_solution 'NRCVAX SOLVER'
_diffrn_ambient_temperature 298
_diffrn_measurement_device 'Nonius CAD-4    '
_diffrn_measurement_method 'Theta/2theta scan b/P/b '
_diffrn_radiation_monochromator graphite
_diffrn_radiation_source 'xray tube'
_diffrn_radiation_type 'Molybdenum K\a'
_diffrn_radiation_wavelength 0.71073
_diffrn_reflns_av_R_equivalents 0.000
_diffrn_reflns_limit_h_max 10
_diffrn_reflns_limit_h_min -11
_diffrn_reflns_limit_k_max 18
_diffrn_reflns_limit_k_min 0
_diffrn_reflns_limit_l_max 14
_diffrn_reflns_limit_l_min 0
_diffrn_reflns_number 3100
_diffrn_reflns_theta_max 24.93
_diffrn_reflns_theta_min 0.00
_diffrn_standards_decay_% 0.0
_diffrn_standards_interval_time 60
_diffrn_standards_number 3
_exptl_absorpt_coefficient_mu 13.45
_exptl_absorpt_correction_T_max 0.9973
_exptl_absorpt_correction_T_min 0.5694
_exptl_absorpt_correction_type empirical
_exptl_crystal_density_diffrn 2.620
_exptl_crystal_F_000 1263.97
_exptl_crystal_size_max 0.30
_exptl_crystal_size_mid 0.20
_exptl_crystal_size_min 0.10
_refine_diff_density_max 2.62
_refine_diff_density_min -4.19
_refine_ls_extinction_coef 6131(369)
_refine_ls_extinction_method Larson
_refine_ls_goodness_of_fit_obs 1.85
_refine_ls_matrix_type atomblock
_refine_ls_number_parameters 227
_refine_ls_number_reflns 2105
_refine_ls_R_factor_all 0.093
_refine_ls_R_factor_obs 0.057
_refine_ls_shift/esd_max 0.011
_refine_ls_structure_factor_coef F
_refine_ls_weighting_details 'w = 1/(\s^2^(F)+0.0001F^2^)'
_refine_ls_weighting_scheme calc
_refine_ls_wR_factor_all 0.059
_refine_ls_wR_factor_obs 0.056
_reflns_number_observed 2105
_reflns_number_total 3100
_reflns_observed_criterion 'Inet > 2.0\s(Inet)'
_cod_data_source_file 901823isup1.cif
_cod_data_source_block IC4915
_cod_depositor_comments
;
The following automatic conversions were performed:

'_symmetry_cell_setting' value 'Monoclinic' changed to 'monoclinic'
according to /home/saulius/struct/CIF-dictionaries/cif_core.dic
dictionary named 'cif_core.dic' version 2.4.2 from 2011-04-26.

Automatic conversion script
Id: cif_fix_values 1891 2012-01-12 08:04:46Z andrius 

The following automatic conversions were performed:

'_refine_ls_weighting_scheme' value '1/(\s^2^(F)+0.0001F^2^)' was
changed to 'calc'. New tag '_refine_ls_weighting_details' was
created. The value of the new tag was set to 'w =
1/(\s^2^(F)+0.0001F^2^)'.

Automatic conversion script
Id: cif_fix_values 3143 2015-03-26 13:38:13Z robertas 
;
_cod_original_cell_volume 1764.5(8)
_cod_original_sg_symbol_H-M 'P 21/n'
_cod_original_formula_sum 'C17 H12 O5 S W2 '
_cod_database_code 7027359

loop_
_symmetry_equiv_pos_as_xyz
x,y,z
-x,-y,-z
1/2-x,1/2+y,1/2-z
1/2+x,1/2-y,1/2+z

loop_
_atom_site_aniso_label
_atom_site_aniso_U_11
_atom_site_aniso_U_22
_atom_site_aniso_U_33
_atom_site_aniso_U_12
_atom_site_aniso_U_13
_atom_site_aniso_U_23
_atom_site_aniso_type_symbol
W1 0.0243(4) 0.0334(6) 0.0212(4) 0.0030(5) 0.0094(4) 0.0004(4) W
W2 0.0230(4) 0.0294(5) 0.0206(4) 0.0001(4) 0.0084(4) 0.0015(4) W
S 0.031(3) 0.041(4) 0.025(3) 0.008(3) 0.010(3) 0.007(3) S
C1 0.023(12) 0.060(19) 0.029(13) 0.000(12) 0.012(10) -0.012(12) C
C2 0.045(16) 0.09(3) 0.057(17) 0.016(17) 0.027(14) 0.018(18) C
C3 0.037(13) 0.032(15) 0.025(12) 0.019(12) 0.012(10) 0.017(11) C
C4 0.032(13) 0.047(17) 0.025(12) 0.014(13) 0.000(10) 0.009(12) C
C5 0.047(18) 0.26(5) 0.061(20) 0.08(3) 0.039(16) 0.08(3) C
C6 0.054(16) 0.024(14) 0.017(11) -0.015(12) -0.004(11) 0.003(10) C
C7 0.090(24) 0.053(21) 0.062(19) -0.018(18) 0.038(18) 0.000(16) C
C8 0.058(19) 0.08(3) 0.069(20) 0.012(19) 0.013(16) -0.028(19) C
C9 0.077(20) 0.046(18) 0.046(15) 0.032(16) 0.046(15) 0.020(14) C
C10 0.024(13) 0.067(23) 0.070(19) 0.002(14) 0.010(13) -0.021(17) C
C11 0.061(19) 0.040(20) 0.14(3) -0.003(16) 0.062(20) 0.025(20) C
C12 0.104(24) 0.055(20) 0.032(15) 0.037(18) 0.036(16) 0.012(13) C
C13 0.078(20) 0.066(22) 0.024(14) 0.014(18) -0.020(14) -0.018(15) C
C14 0.048(17) 0.11(3) 0.044(16) 0.049(18) 0.023(14) 0.036(18) C
C15 0.074(21) 0.12(3) 0.046(17) -0.067(22) 0.011(16) 0.003(19) C
C16 0.11(3) 0.056(21) 0.034(16) 0.015(20) -0.016(17) -0.017(15) C
C17 0.038(15) 0.13(3) 0.019(12) 0.031(17) 0.009(12) 0.043(16) C
O1 0.113(18) 0.046(14) 0.056(13) 0.011(13) -0.010(12) 0.008(11) O
O2 0.025(9) 0.100(18) 0.078(14) 0.013(11) 0.013(9) 0.016(13) O
O3 0.061(12) 0.057(14) 0.038(10) -0.013(10) 0.003(9) -0.013(10) O
O4 0.053(11) 0.050(13) 0.059(12) 0.008(10) 0.009(10) 0.017(10) O
O5 0.014(8) 0.19(3) 0.067(13) 0.025(13) 0.005(9) 0.031(16) O

loop_
_atom_site_label
_atom_site_fract_x
_atom_site_fract_y
_atom_site_fract_z
_atom_site_U_iso_or_equiv
_atom_site_thermal_displace_type
_atom_site_type_symbol
W1 0.17974(10) 0.84536(6) 0.37300(8) 0.0260(5) Uani W
W2 0.31151(10) 0.86953(6) 0.06132(7) 0.0242(5) Uani W
S 0.1710(6) 0.9126(4) 0.1830(5) 0.032(4) Uani S
C1 0.2423(22) 0.7339(17) 0.4431(18) 0.036(15) Uani C
C2 0.399(3) 0.8483(21) 0.3943(23) 0.061(21) Uani C
C3 0.0663(24) 0.7649(15) 0.2468(18) 0.031(13) Uani C
C4 0.3204(24) 0.7567(16) 0.1177(18) 0.038(14) Uani C
C5 0.528(3) 0.850(3) 0.1479(25) 0.12(3) Uani C
C6 0.339(3) 0.9610(14) 0.1883(18) 0.037(15) Uani C
C7 0.398(3) 1.0252(19) 0.2566(24) 0.065(22) Uani C
C8 0.205(3) 0.9616(21) 0.501(3) 0.073(22) Uani C
C9 0.085(3) 0.9765(17) 0.3949(21) 0.050(18) Uani C
C10 -0.018(3) 0.9205(19) 0.3821(23) 0.056(19) Uani C
C11 0.028(3) 0.8637(18) 0.470(3) 0.075(24) Uani C
C12 0.170(3) 0.8881(18) 0.5483(21) 0.061(21) Uani C
C13 0.175(3) 0.8365(19) -0.1374(20) 0.067(20) Uani C
C14 0.309(3) 0.8521(21) -0.1222(22) 0.066(21) Uani C
C15 0.332(3) 0.9362(23) -0.0962(24) 0.082(24) Uani C
C16 0.205(4) 0.9685(19) -0.0852(22) 0.079(23) Uani C
C17 0.114(3) 0.9098(21) -0.1127(19) 0.062(21) Uani C
O1 0.2825(24) 0.6684(12) 0.4824(16) 0.083(16) Uani O
O2 0.5201(17) 0.8478(14) 0.4175(16) 0.069(14) Uani O
O3 0.0006(19) 0.7197(12) 0.1770(14) 0.057(12) Uani O
O4 0.3236(18) 0.6890(12) 0.1566(15) 0.057(12) Uani O
O5 0.6474(17) 0.8470(17) 0.2011(16) 0.092(18) Uani O
H7a 0.397 1.023 0.335 0.0725 Uiso H
H7b 0.489 1.035 0.245 0.0725 Uiso H
H8 0.293 0.998 0.529 0.0801 Uiso H
H9 0.078 1.022 0.340 0.0625 Uiso H
H10 -0.114 0.921 0.317 0.0597 Uiso H
H11 -0.028 0.816 0.480 0.0878 Uiso H
H12 0.233 0.863 0.622 0.0706 Uiso H
H13 0.124 0.783 -0.160 0.0665 Uiso H
H14 0.383 0.813 -0.127 0.0731 Uiso H
H15 0.423 0.967 -0.090 0.0834 Uiso H
H16 0.195 1.027 -0.064 0.0739 Uiso H
H17 0.015 0.916 -0.115 0.0705 Uiso H

loop_
_atom_type_symbol
_atom_type_scat_dispersion_real
_atom_type_scat_dispersion_imag
_atom_type_scat_source
C 0.002 0.002 'International Tables Vol. IV Table 2.2B'
H 0.000 0.000 'International Tables Vol. IV Table 2.2B'
O 0.008 0.006 'International Tables Vol. IV Table 2.2B'
S 0.110 0.124 'International Tables Vol. IV Table 2.2B'
W -1.421 6.872 'International Tables Vol. IV Table 2.2B'

loop_
_geom_angle_atom_site_label_1
_geom_angle_atom_site_label_2
_geom_angle_atom_site_label_3
_geom_angle
S W1 C1 132.9(6)
S W1 C2 77.6(7)
S W1 C3 75.1(6)
S W1 C8 103.5(8)
S W1 C9 81.2(6)
S W1 C10 94.7(7)
S W1 C11 128.9(8)
S W1 C12 137.4(7)
C1 W1 C2 80.0(11)
C1 W1 C3 75.5(9)
C1 W1 C8 118.6(10)
C1 W1 C9 145.9(8)
C1 W1 C10 125.2(10)
C1 W1 C11 92.7(10)
C1 W1 C12 88.6(9)
C2 W1 C3 111.4(11)
C2 W1 C8 93.0(11)
C2 W1 C9 113.6(11)
C2 W1 C10 146.2(11)
C2 W1 C11 142.5(11)
C2 W1 C12 106.2(11)
C3 W1 C8 154.3(9)
C3 W1 C9 122.2(9)
C3 W1 C10 97.9(9)
C3 W1 C11 102.0(10)
C3 W1 C12 135.4(10)
C8 W1 C9 34.6(10)
C8 W1 C10 56.5(9)
C8 W1 C11 58.4(11)
C8 W1 C12 35.0(11)
C9 W1 C10 32.8(10)
C9 W1 C11 56.9(9)
C9 W1 C12 58.0(9)
C10 W1 C11 34.4(11)
C10 W1 C12 58.2(9)
C11 W1 C12 36.5(12)
S W2 C4 90.3(7)
S W2 C5 116.0(9)
S W2 C6 45.5(7)
S W2 C13 117.1(8)
S W2 C14 146.5(6)
S W2 C15 128.7(10)
S W2 C16 95.0(8)
S W2 C17 91.0(6)
C4 W2 C5 76.5(14)
C4 W2 C6 114.5(9)
C4 W2 C13 95.4(10)
C4 W2 C14 103.0(11)
C4 W2 C15 137.5(12)
C4 W2 C16 149.6(10)
C4 W2 C17 119.4(10)
C5 W2 C6 84.0(14)
C5 W2 C13 126.2(12)
C5 W2 C14 97.1(10)
C5 W2 C15 96.5(12)
C5 W2 C16 126.4(14)
C5 W2 C17 149.6(10)
C6 W2 C13 142.7(9)
C6 W2 C14 141.5(11)
C6 W2 C15 106.1(11)
C6 W2 C16 89.8(9)
C6 W2 C17 108.6(10)
C13 W2 C14 32.2(11)
C13 W2 C15 54.9(11)
C13 W2 C16 55.8(10)
C13 W2 C17 34.3(10)
C14 W2 C15 35.4(12)
C14 W2 C16 58.6(10)
C14 W2 C17 55.6(9)
C15 W2 C16 35.2(13)
C15 W2 C17 53.8(10)
C16 W2 C17 30.9(11)
W1 S W2 126.82(25)
W1 S C6 115.5(7)
W2 S C6 55.6(8)
W1 C1 O1 177.7(20)
W1 C2 O2 172.8(23)
W1 C3 O3 178.6(20)
W2 C4 O4 176.7(20)
W2 C5 O5 172(4)
W2 C6 S 78.9(8)
W2 C6 C7 158.4(21)
S C6 C7 122.6(21)
W1 C8 C9 71.3(16)
W1 C8 C12 69.0(16)
C9 C8 C12 106(3)
W1 C9 C8 74.1(16)
W1 C9 C10 72.4(16)
C8 C9 C10 109.5(25)
W1 C10 C9 74.9(15)
W1 C10 C11 69.7(16)
C9 C10 C11 110.4(23)
W1 C11 C10 75.9(17)
W1 C11 C12 73.7(15)
C10 C11 C12 107.9(24)
W1 C12 C8 76.0(15)
W1 C12 C11 69.8(16)
C8 C12 C11 105.9(23)
W2 C13 C14 69.5(15)
W2 C13 C17 73.3(13)
C14 C13 C17 107(3)
W2 C14 C13 78.4(16)
W2 C14 C15 73.1(16)
C13 C14 C15 106(3)
W2 C15 C14 71.5(16)
W2 C15 C16 74.4(17)
C14 C15 C16 108.2(24)
W2 C16 C15 70.5(17)
W2 C16 C17 76.5(18)
C15 C16 C17 105(3)
W2 C17 C13 72.4(13)
W2 C17 C16 72.6(16)
C13 C17 C16 111(3)

loop_
_geom_bond_atom_site_label_1
_geom_bond_atom_site_label_2
_geom_bond_distance
W1 S 2.530(6)
W1 C1 1.97(3)
W1 C2 2.061(25)
W1 C3 1.995(23)
W1 C8 2.38(3)
W1 C9 2.34(3)
W1 C10 2.309(25)
W1 C11 2.23(3)
W1 C12 2.285(24)
W2 S 2.466(6)
W2 C4 1.915(24)
W2 C5 2.01(3)
W2 C6 2.072(23)
W2 C13 2.356(22)
W2 C14 2.25(3)
W2 C15 2.27(3)
W2 C16 2.32(3)
W2 C17 2.367(21)
S C6 1.793(24)
C1 O1 1.15(3)
C2 O2 1.10(3)
C3 O3 1.12(3)
C4 O4 1.17(3)
C5 O5 1.10(3)
C6 C7 1.31(4)
C8 C9 1.40(4)
C8 C12 1.41(5)
C9 C10 1.31(4)
C10 C11 1.35(4)
C11 C12 1.42(4)
C13 C14 1.28(4)
C13 C17 1.39(4)
C14 C15 1.38(5)
C15 C16 1.39(5)
C16 C17 1.25(5)
